data_4307342
loop_
_publ_author_name
'Konstantin I. Pokhodnya'
'Michael Bonner'
'Antonio G. DiPasquale'
'Arnold L. Rheingold'
'Jae-Hyuk Her'
'Peter W. Stephens'
'Jong-Won Park'
'Bretni S. Kennon'
'Atta M. Arif'
'Joel S. Miller'

_publ_contact_author_address
;Department of Chemistry, 
315 S. 1400 E. RM 2124, 
University of Utah, Salt Lake City, Utah 84112-0850
;
_publ_contact_author_email jsmiller@chem.utah.edu
_publ_contact_author_fax 801-581-8433
_publ_contact_author_name 'Joel S. Miller'
_publ_contact_author_phone 801-581-5455
_publ_section_title
;
Structural and Magnetic Properties of MCl2 (M = Fe, Mn, Co): Acetonitrile
Solvates
;
_journal_name_full 'Inorganic Chemistry'
_journal_page_first 2471
_journal_page_last 2477
_journal_paper_doi 10.1021/ic061877n
_journal_volume 46
_journal_year 2007
_chemical_formula_moiety 'C4 H6 Cl2 Fe N2'
_chemical_formula_sum 'C4 H6 Cl2 Fe N2'
_chemical_formula_weight 208.86
_chemical_name_systematic
; 
acetonitriledichloroiron(II)
;
_space_group_IT_number 55
_symmetry_cell_setting orthorhombic
_symmetry_space_group_name_Hall '-P 2 2ab'
_symmetry_space_group_name_H-M 'P b a m'
_atom_sites_solution_hydrogens geom
_atom_sites_solution_primary direct
_atom_sites_solution_secondary difmap
_audit_creation_method SHELXL-97
_cell_angle_alpha 90.00
_cell_angle_beta 90.00
_cell_angle_gamma 90.00
_cell_formula_units_Z 2
_cell_length_a 8.0558(3)
_cell_length_b 13.3799(4)
_cell_length_c 3.70290(10)
_cell_measurement_reflns_used 517
_cell_measurement_temperature 150(1)
_cell_measurement_theta_max 27.485
_cell_measurement_theta_min 1.018
_cell_volume 399.12(2)
_computing_cell_refinement DENZO-SMN
_computing_data_collection 'Nonius COLLECT'
_computing_data_reduction DENZO-SMN
_computing_molecular_graphics 'WinGX, Ortep3'
_computing_structure_refinement 'SHELXL-97 (Sheldrick, 1997)'
_computing_structure_solution SIR97
_diffrn_ambient_temperature 150(1)
_diffrn_measured_fraction_theta_full 0.979
_diffrn_measured_fraction_theta_max 0.979
_diffrn_measurement_device_type 'Nonius KappaCCD Diffractometer'
_diffrn_measurement_method 'Phi and Omega scan'
_diffrn_radiation_monochromator graphite
_diffrn_radiation_source 'fine-focus sealed tube'
_diffrn_radiation_type MoK\a
_diffrn_radiation_wavelength 0.71069
_diffrn_reflns_av_R_equivalents 0.0131
_diffrn_reflns_av_sigmaI/netI 0.0229
_diffrn_reflns_limit_h_max 10
_diffrn_reflns_limit_h_min -10
_diffrn_reflns_limit_k_max 16
_diffrn_reflns_limit_k_min -17
_diffrn_reflns_limit_l_max 4
_diffrn_reflns_limit_l_min -4
_diffrn_reflns_number 848
_diffrn_reflns_theta_full 27.43
_diffrn_reflns_theta_max 27.43
_diffrn_reflns_theta_min 3.96
_exptl_absorpt_coefficient_mu 2.473
_exptl_absorpt_correction_T_max 0.5241
_exptl_absorpt_correction_T_min 0.4782
_exptl_absorpt_correction_type multi-scan
_exptl_absorpt_process_details 'DENZO-SMN (Otwinowski & Minor, 1997)'
_exptl_crystal_colour colorless
_exptl_crystal_density_diffrn 1.738
_exptl_crystal_density_method 'not measured'
_exptl_crystal_description prism
_exptl_crystal_F_000 208
_exptl_crystal_size_max 0.35
_exptl_crystal_size_mid 0.33
_exptl_crystal_size_min 0.30
_refine_diff_density_max 0.282
_refine_diff_density_min -0.204
_refine_diff_density_rms 0.045
_refine_ls_extinction_coef 0.084(9)
_refine_ls_extinction_expression Fc^*^=kFc[1+0.001xFc^2^\l^3^/sin(2\q)]^-1/4^
_refine_ls_extinction_method SHELXL
_refine_ls_goodness_of_fit_ref 1.125
_refine_ls_hydrogen_treatment constr
_refine_ls_matrix_type full
_refine_ls_number_parameters 31
_refine_ls_number_reflns 518
_refine_ls_number_restraints 0
_refine_ls_restrained_S_all 1.125
_refine_ls_R_factor_all 0.0179
_refine_ls_R_factor_gt 0.0167
_refine_ls_shift/su_max 0.000
_refine_ls_shift/su_mean 0.000
_refine_ls_structure_factor_coef Fsqd
_refine_ls_weighting_details 'calc w=1/[\s^2^(Fo^2^)+(0.0137P)^2^+0.1257P] where P=(Fo^2^+2Fc^2^)/3'
_refine_ls_weighting_scheme calc
_refine_ls_wR_factor_gt 0.0415
_refine_ls_wR_factor_ref 0.0423
_reflns_number_gt 497
_reflns_number_total 518
_reflns_threshold_expression >2sigma(I)
_cod_data_source_file ic061877nsi20060929_120356.cif
_cod_data_source_block jsm055
_cod_depositor_comments
;
The following automatic conversions were performed:
'_symmetry_cell_setting' value 'Orthorhombic' changed to 'orthorhombic'
according to '/home/saulius/struct/CIF-dictionaries/cif_core.dic'
dictionary named 'cif_core.dic' version 2.4.1 from
2010-06-29.

'_exptl_absorpt_correction_type' value 'Multi-scan' changed
to 'multi-scan' according to
'/home/saulius/struct/CIF-dictionaries/cif_core.dic' dictionary named
'cif_core.dic' version 2.4.1 from 2010-06-29.

Automatic conversion script
Id: cif_fix_enum 1527 2010-12-29 10:47:43Z saulius 
;
_cod_database_code 4307342

loop_
_symmetry_equiv_pos_as_xyz
'x, y, z'
'-x, -y, z'
'-x+1/2, y+1/2, z'
'x+1/2, -y+1/2, z'
'-x, -y, -z'
'x, y, -z'
'x-1/2, -y-1/2, -z'
'-x-1/2, y-1/2, -z'

loop_
_atom_site_label
_atom_site_type_symbol
_atom_site_fract_x
_atom_site_fract_y
_atom_site_fract_z
_atom_site_U_iso_or_equiv
_atom_site_adp_type
_atom_site_occupancy
_atom_site_symmetry_multiplicity
_atom_site_calc_flag
_atom_site_refinement_flags
_atom_site_disorder_assembly
_atom_site_disorder_group
Fe1 Fe 0.5000 0.0000 0.5000 0.01789(16) Uani 1 4 d S . .
Cl1 Cl 0.39582(5) -0.10884(3) 1.0000 0.02121(16) Uani 1 2 d S . .
N1 N 0.26670(17) 0.07943(11) 0.5000 0.0243(3) Uani 1 2 d S . .
C1 C 0.1410(2) 0.11892(12) 0.5000 0.0198(3) Uani 1 2 d S . .
C2 C -0.0200(2) 0.16791(16) 0.5000 0.0296(4) Uani 1 2 d S . .
H2A H -0.0574 0.1774 0.2506 0.044 Uiso 0.50 1 calc PR . .
H2B H -0.0107 0.2330 0.6194 0.044 Uiso 0.50 1 calc PR . .
H2C H -0.1003 0.1263 0.6300 0.044 Uiso 0.50 1 calc PR . .

loop_
_atom_site_aniso_label
_atom_site_aniso_U_11
_atom_site_aniso_U_22
_atom_site_aniso_U_33
_atom_site_aniso_U_23
_atom_site_aniso_U_13
_atom_site_aniso_U_12
Fe1 0.0152(2) 0.0244(2) 0.0141(2) 0.000 0.000 0.00103(11)
Cl1 0.0212(2) 0.0252(2) 0.0172(2) 0.000 0.000 -0.00437(14)
N1 0.0217(7) 0.0297(7) 0.0216(7) 0.000 0.000 0.0014(6)
C1 0.0205(7) 0.0242(8) 0.0148(8) 0.000 0.000 -0.0040(6)
C2 0.0203(8) 0.0387(10) 0.0299(10) 0.000 0.000 0.0051(7)

loop_
_atom_type_symbol
_atom_type_description
_atom_type_scat_dispersion_real
_atom_type_scat_dispersion_imag
_atom_type_scat_source
C C 0.0033 0.0016 'International Tables Vol C Tables 4.2.6.8 and 6.1.1.4'
H H 0.0000 0.0000 'International Tables Vol C Tables 4.2.6.8 and 6.1.1.4'
N N 0.0061 0.0033 'International Tables Vol C Tables 4.2.6.8 and 6.1.1.4'
Cl Cl 0.1484 0.1585 'International Tables Vol C Tables 4.2.6.8 and 6.1.1.4'
Fe Fe 0.3463 0.8444 'International Tables Vol C Tables 4.2.6.8 and 6.1.1.4'

loop_
_geom_angle_atom_site_label_1
_geom_angle_atom_site_label_2
_geom_angle_atom_site_label_3
_geom_angle
_geom_angle_site_symmetry_1
_geom_angle_site_symmetry_3
_geom_angle_publ_flag
N1 Fe1 N1 180.0 5_656 . ?
N1 Fe1 Cl1 90.31(3) 5_656 1_554 ?
N1 Fe1 Cl1 89.69(3) . 1_554 ?
N1 Fe1 Cl1 90.31(3) 5_656 . ?
N1 Fe1 Cl1 89.69(3) . . ?
Cl1 Fe1 Cl1 95.533(13) 1_554 . ?
N1 Fe1 Cl1 89.69(3) 5_656 5_657 ?
N1 Fe1 Cl1 90.31(3) . 5_657 ?
Cl1 Fe1 Cl1 180.0 1_554 5_657 ?
Cl1 Fe1 Cl1 84.468(13) . 5_657 ?
N1 Fe1 Cl1 89.69(3) 5_656 5_656 ?
N1 Fe1 Cl1 90.31(3) . 5_656 ?
Cl1 Fe1 Cl1 84.468(13) 1_554 5_656 ?
Cl1 Fe1 Cl1 180.0 . 5_656 ?
Cl1 Fe1 Cl1 95.531(13) 5_657 5_656 ?
Fe1 Cl1 Fe1 95.532(13) . 1_556 ?
C1 N1 Fe1 178.06(13) . . ?
N1 C1 C2 179.28(17) . . ?

loop_
_geom_bond_atom_site_label_1
_geom_bond_atom_site_label_2
_geom_bond_distance
_geom_bond_site_symmetry_2
_geom_bond_publ_flag
Fe1 N1 2.1591(14) 5_656 ?
Fe1 N1 2.1591(14) . ?
Fe1 Cl1 2.5006(3) 1_554 ?
Fe1 Cl1 2.5006(3) . ?
Fe1 Cl1 2.5006(3) 5_657 ?
Fe1 Cl1 2.5006(3) 5_656 ?
Cl1 Fe1 2.5006(3) 1_556 ?
N1 C1 1.142(2) . ?
C1 C2 1.453(2) . ?

loop_
_geom_torsion_atom_site_label_1
_geom_torsion_atom_site_label_2
_geom_torsion_atom_site_label_3
_geom_torsion_atom_site_label_4
_geom_torsion
_geom_torsion_site_symmetry_1
_geom_torsion_site_symmetry_2
_geom_torsion_site_symmetry_3
_geom_torsion_site_symmetry_4
_geom_torsion_publ_flag
N1 Fe1 Cl1 Fe1 89.65(3) 5_656 . . 1_556 ?
N1 Fe1 Cl1 Fe1 -90.35(3) . . . 1_556 ?
Cl1 Fe1 Cl1 Fe1 180.0 1_554 . . 1_556 ?
Cl1 Fe1 Cl1 Fe1 0.000(1) 5_657 . . 1_556 ?
Cl1 Fe1 Cl1 Fe1 16(5) 5_656 . . 1_556 ?
N1 Fe1 N1 C1 180.0 5_656 . . . ?
Cl1 Fe1 N1 C1 47.767(6) 1_554 . . . ?
Cl1 Fe1 N1 C1 -47.767(6) . . . . ?
Cl1 Fe1 N1 C1 -132.233(6) 5_657 . . . ?
Cl1 Fe1 N1 C1 132.233(6) 5_656 . . . ?
Fe1 N1 C1 C2 0.0 . . . . ?
